data_4122757
loop_
_publ_author_name
'Joost, Maximilian'
'Zeineddine, Abdallah'
'Est\'evez, Laura'
'Mallet Ladeira, Sonia'
'Miqueu, Karinne'
'Amgoune, Abderrahmane'
'Bourissou, Didier'

_publ_section_title
;
 Facile oxidative addition of aryl iodides to gold(i) by ligand design:
 bending turns on reactivity.
;
_journal_issue 42
_journal_name_full 'Journal of the American Chemical Society'
_journal_page_first 14654
_journal_page_last 14657
_journal_paper_doi 10.1021/ja506978c
_journal_volume 136
_journal_year 2014
_chemical_formula_moiety 'C32 H35 Au B10 I P2, C2 F6 N O4 S2, 2(C H2 Cl2)'
_chemical_formula_sum 'C36 H39 Au B10 Cl4 F6 I N O4 P2 S2'
_chemical_formula_weight 1363.53
_chemical_name_systematic
;
 ?
;
_space_group_IT_number 2
_symmetry_cell_setting triclinic
_symmetry_Int_Tables_number 2
_symmetry_space_group_name_Hall '-P 1'
_symmetry_space_group_name_H-M 'P -1'
_atom_sites_solution_hydrogens geom
_atom_sites_solution_primary direct
_atom_sites_solution_secondary difmap
_cell_angle_alpha 101.957(6)
_cell_angle_beta 113.378(5)
_cell_angle_gamma 92.430(6)
_cell_formula_units_Z 2
_cell_length_a 13.6765(17)
_cell_length_b 14.0933(19)
_cell_length_c 14.6861(18)
_cell_measurement_reflns_used 5652
_cell_measurement_temperature 193(2)
_cell_measurement_theta_max 21.42
_cell_measurement_theta_min 2.99
_cell_measurement_wavelength 0.71073
_cell_volume 2517.4(6)
_computing_cell_refinement 'APEX2 and SAINT (Bruker, 2008)'
_computing_data_collection 'APEX2 (Bruker, 2008)'
_computing_data_reduction 'SAINT (Bruker, 2008)'
_computing_molecular_graphics 'Ortep-3 for Windows (Farrugia, 1997)'
_computing_publication_material 'WinGX publication routines (Farrugia, 1999)'
_computing_structure_refinement 'SHELXL-97 (Sheldrick, 2008)'
_computing_structure_solution 'SHELXS-97 (Sheldrick, 2008)'
_diffrn_ambient_temperature 193(2)
_diffrn_measured_fraction_theta_full 0.941
_diffrn_measured_fraction_theta_max 0.941
_diffrn_measurement_device_type 'Bruker Kappa APEX II Quazar'
_diffrn_measurement_method 'phi and omega scans'
_diffrn_radiation_monochromator 'multilayer optics'
_diffrn_radiation_probe x-ray
_diffrn_radiation_source 'microfocus sealed tube'
_diffrn_radiation_type MoK\a
_diffrn_radiation_wavelength 0.71073
_diffrn_reflns_av_R_equivalents 0.1007
_diffrn_reflns_av_unetI/netI 0.1032
_diffrn_reflns_limit_h_max 15
_diffrn_reflns_limit_h_min -15
_diffrn_reflns_limit_k_max 11
_diffrn_reflns_limit_k_min -15
_diffrn_reflns_limit_l_max 16
_diffrn_reflns_limit_l_min -15
_diffrn_reflns_number 38829
_diffrn_reflns_theta_full 23.46
_diffrn_reflns_theta_max 23.46
_diffrn_reflns_theta_min 1.56
_diffrn_standards_decay_% 0
_diffrn_standards_interval_count 0
_diffrn_standards_interval_time 0
_diffrn_standards_number 0
_exptl_absorpt_coefficient_mu 3.956
_exptl_absorpt_correction_T_max 0.7449
_exptl_absorpt_correction_T_min 0.5988
_exptl_absorpt_correction_type multi-scan
_exptl_absorpt_process_details '(SADABS; Bruker, 2008)'
_exptl_crystal_colour orange
_exptl_crystal_density_diffrn 1.799
_exptl_crystal_density_method 'not measured'
_exptl_crystal_description plate
_exptl_crystal_F_000 1320
_exptl_crystal_size_max 0.1
_exptl_crystal_size_mid 0.08
_exptl_crystal_size_min 0.02
_refine_diff_density_max 1.428
_refine_diff_density_min -3.101
_refine_diff_density_rms 0.371
_refine_ls_extinction_method none
_refine_ls_goodness_of_fit_ref 1.083
_refine_ls_hydrogen_treatment constr
_refine_ls_matrix_type full
_refine_ls_number_parameters 604
_refine_ls_number_reflns 7007
_refine_ls_number_restraints 324
_refine_ls_restrained_S_all 1.058
_refine_ls_R_factor_all 0.1196
_refine_ls_R_factor_gt 0.0619
_refine_ls_shift/su_max 0.001
_refine_ls_shift/su_mean 0
_refine_ls_structure_factor_coef Fsqd
_refine_ls_weighting_details 'calc w=1/[\s^2^(Fo^2^)+(0.1385P)^2^+6.1608P] where P=(Fo^2^+2Fc^2^)/3'
_refine_ls_weighting_scheme calc
_refine_ls_wR_factor_gt 0.1554
_refine_ls_wR_factor_ref 0.2278
_reflns_number_gt 4631
_reflns_number_total 7007
_reflns_threshold_expression >2sigma(I)
_cod_data_source_file ja506978c_si_002.cif
_cod_data_source_block 3b
_cod_depositor_comments
;
The following automatic conversions were performed:

'_symmetry_cell_setting' value 'Triclinic' changed to 'triclinic'
according to
/home/saulius/struct/COD-crude-data--automatic-downloads/rss-feeds/ACS/lib/dictionaries/cif_core.dic
dictionary named 'cif_core.dic' version 2.4.2 from 2011-04-26.

Automatic conversion script
Id: cif_fix_values 2827 2014-09-09 07:05:25Z andrius 

 Adding full bibliography for 4122757--4122760.cif.
;
_cod_original_sg_symbol_H-M 'P-1   '
_cod_database_code 4122757

loop_
_symmetry_equiv_pos_as_xyz
'x, y, z'
'-x, -y, -z'

loop_
_atom_site_label
_atom_site_type_symbol
_atom_site_fract_x
_atom_site_fract_y
_atom_site_fract_z
_atom_site_U_iso_or_equiv
_atom_site_adp_type
_atom_site_occupancy
_atom_site_symmetry_multiplicity
_atom_site_calc_flag
_atom_site_refinement_flags
C1 C 0.6659(12) 0.9237(12) 0.7408(11) 0.028(4) Uani 1 1 d U
C2 C 0.5337(12) 0.9024(11) 0.7280(10) 0.026(3) Uani 1 1 d U
C3 C 0.7420(11) 0.5955(11) 0.6918(11) 0.026(3) Uani 1 1 d U
C4 C 0.7668(13) 0.5669(13) 0.6104(12) 0.038(4) Uani 1 1 d U
H4 H 0.7205 0.575 0.5451 0.046 Uiso 1 1 calc R
C5 C 0.8583(14) 0.5265(13) 0.6229(14) 0.041(4) Uani 1 1 d U
H5 H 0.8779 0.5074 0.5672 0.049 Uiso 1 1 calc R
C6 C 0.9228(14) 0.5139(14) 0.7193(14) 0.047(4) Uani 1 1 d U
H6 H 0.9865 0.4848 0.7298 0.056 Uiso 1 1 calc R
C7 C 0.8935(14) 0.5440(14) 0.7996(14) 0.045(4) Uani 1 1 d U
H7 H 0.9388 0.5364 0.8655 0.055 Uiso 1 1 calc R
C8 C 0.8032(13) 0.5833(13) 0.7871(12) 0.036(4) Uani 1 1 d U
H8 H 0.7824 0.602 0.8421 0.043 Uiso 1 1 calc R
C9 C 0.8600(12) 0.8188(11) 0.7914(11) 0.026(3) Uani 1 1 d U
C10 C 0.9345(12) 0.7923(12) 0.7569(12) 0.031(3) Uani 1 1 d U
H10 H 0.9166 0.7768 0.6856 0.037 Uiso 1 1 calc R
C11 C 1.0394(13) 0.7877(13) 0.8269(12) 0.036(4) Uani 1 1 d U
H11 H 1.0921 0.7711 0.8015 0.044 Uiso 1 1 calc R
C12 C 1.0685(14) 0.8063(14) 0.9310(13) 0.043(4) Uani 1 1 d U
H12 H 1.1395 0.8031 0.9775 0.052 Uiso 1 1 calc R
C13 C 0.9896(13) 0.8297(12) 0.9639(12) 0.035(4) Uani 1 1 d U
H13 H 1.0066 0.8415 1.0349 0.042 Uiso 1 1 calc R
C14 C 0.8837(13) 0.8370(13) 0.8961(12) 0.037(4) Uani 1 1 d U
H14 H 0.8305 0.8537 0.9207 0.044 Uiso 1 1 calc R
C15 C 0.7282(12) 0.8202(11) 0.5804(10) 0.023(3) Uani 1 1 d U
C16 C 0.6539(12) 0.7551(11) 0.4890(10) 0.027(3) Uani 1 1 d U
H16 H 0.6048 0.7081 0.4929 0.032 Uiso 1 1 calc R
C17 C 0.6507(13) 0.7575(14) 0.3968(12) 0.038(4) Uani 1 1 d U
H17 H 0.5981 0.7148 0.3363 0.046 Uiso 1 1 calc R
C18 C 0.7254(15) 0.8233(14) 0.3913(13) 0.043(4) Uani 1 1 d U
H18 H 0.7265 0.824 0.3271 0.052 Uiso 1 1 calc R
C19 C 0.7987(14) 0.8881(13) 0.4800(12) 0.037(4) Uani 1 1 d U
H19 H 0.8485 0.9339 0.4754 0.045 Uiso 1 1 calc R
C20 C 0.8010(12) 0.8876(12) 0.5741(12) 0.030(3) Uani 1 1 d U
H20 H 0.8515 0.9326 0.6339 0.036 Uiso 1 1 calc R
C21 C 0.4031(13) 0.7455(12) 0.7565(12) 0.030(3) Uani 1 1 d U
C22 C 0.4651(14) 0.7537(13) 0.8608(12) 0.040(3) Uani 1 1 d U
H22 H 0.5384 0.7822 0.8922 0.048 Uiso 1 1 calc R
C23 C 0.4176(16) 0.7198(15) 0.9162(15) 0.053(5) Uani 1 1 d U
H23 H 0.459 0.7239 0.9866 0.063 Uiso 1 1 calc R
C24 C 0.3135(16) 0.6807(16) 0.8730(16) 0.054(5) Uani 1 1 d U
H24 H 0.2816 0.6602 0.9138 0.065 Uiso 1 1 calc R
C25 C 0.2522(15) 0.6701(14) 0.7692(15) 0.048(4) Uani 1 1 d U
H25 H 0.1789 0.6416 0.7395 0.057 Uiso 1 1 calc R
C26 C 0.2961(13) 0.7001(13) 0.7093(14) 0.039(3) Uani 1 1 d U
H26 H 0.2554 0.6905 0.6377 0.047 Uiso 1 1 calc R
C27 C 0.3610(13) 0.7607(12) 0.5468(12) 0.031(3) Uani 1 1 d U
C28 C 0.2753(13) 0.8106(14) 0.5321(13) 0.040(4) Uani 1 1 d U
H28 H 0.2668 0.8496 0.5888 0.048 Uiso 1 1 calc R
C29 C 0.2005(13) 0.8035(14) 0.4329(14) 0.046(4) Uani 1 1 d U
H29 H 0.1402 0.8381 0.4197 0.055 Uiso 1 1 calc R
C30 C 0.2175(14) 0.7427(15) 0.3521(13) 0.047(4) Uani 1 1 d U
H30 H 0.1676 0.739 0.284 0.056 Uiso 1 1 calc R
C31 C 0.3023(14) 0.6884(16) 0.3659(14) 0.052(4) Uani 1 1 d U
H31 H 0.3104 0.6466 0.3104 0.062 Uiso 1 1 calc R
C32 C 0.3725(13) 0.6995(12) 0.4644(12) 0.034(3) Uani 1 1 d U
H32 H 0.4324 0.6642 0.4783 0.041 Uiso 1 1 calc R
C33 C 0.8275(16) 0.9941(17) 0.2237(16) 0.054(5) Uani 1 1 d .
C34 C 0.8741(17) 0.6465(15) 0.1085(15) 0.056(3) Uani 1 1 d U
B1 B 0.5632(14) 0.9558(13) 0.6439(14) 0.029(3) Uani 1 1 d U
H1 H 0.5375 0.9191 0.5611 0.034 Uiso 1 1 calc R
B2 B 0.6886(15) 1.0331(14) 0.7158(14) 0.032(3) Uani 1 1 d U
H2 H 0.7444 1.0488 0.6802 0.038 Uiso 1 1 calc R
B3 B 0.7349(16) 1.0183(13) 0.8411(14) 0.031(3) Uani 1 1 d U
H3 H 0.8231 1.0243 0.8897 0.037 Uiso 1 1 calc R
B4 B 0.6728(16) 1.1204(15) 0.8111(16) 0.041(3) Uani 1 1 d U
H4A H 0.7188 1.1959 0.8392 0.049 Uiso 1 1 calc R
B5 B 0.6473(16) 1.0583(16) 0.8943(16) 0.041(3) Uani 1 1 d U
H5A H 0.6779 1.0914 0.9784 0.05 Uiso 1 1 calc R
B6 B 0.5402(17) 1.1004(15) 0.8005(15) 0.041(3) Uani 1 1 d U
H6A H 0.4988 1.1625 0.8221 0.049 Uiso 1 1 calc R
B7 B 0.4671(16) 0.9984(14) 0.6969(15) 0.035(3) Uani 1 1 d U
H7A H 0.3785 0.9911 0.6494 0.042 Uiso 1 1 calc R
B8 B 0.5194(16) 0.9854(14) 0.8226(14) 0.037(3) Uani 1 1 d U
H8A H 0.4642 0.9705 0.8591 0.044 Uiso 1 1 calc R
B9 B 0.6382(15) 0.9324(14) 0.8466(14) 0.032(3) Uani 1 1 d U
H9 H 0.6605 0.8794 0.8965 0.038 Uiso 1 1 calc R
B10 B 0.5652(16) 1.0845(14) 0.6903(15) 0.038(3) Uani 1 1 d U
H10A H 0.5393 1.1347 0.6376 0.046 Uiso 1 1 calc R
N1 N 0.8556(10) 0.8324(11) 0.1158(10) 0.037(4) Uani 1 1 d .
O1 O 1.0066(10) 0.9574(12) 0.2232(11) 0.073(5) Uani 1 1 d .
O2 O 0.9276(11) 0.8655(10) 0.3097(9) 0.060(4) Uani 1 1 d .
O3 O 0.7317(12) 0.7276(10) 0.1603(11) 0.070(4) Uani 1 1 d .
O4 O 0.7141(10) 0.7069(11) -0.0160(9) 0.060(4) Uani 1 1 d .
F1 F 0.8710(13) 1.0670(10) 0.3087(11) 0.098(5) Uani 1 1 d .
F2 F 0.7359(10) 0.9550(10) 0.2220(10) 0.078(4) Uani 1 1 d .
F3 F 0.8010(11) 1.0331(9) 0.1441(10) 0.083(4) Uani 1 1 d .
F4 F 0.9558(10) 0.6714(10) 0.2012(9) 0.083(4) Uani 1 1 d U
F5 F 0.9164(12) 0.6353(11) 0.0397(10) 0.095(4) Uani 1 1 d U
F6 F 0.8256(12) 0.5595(10) 0.0971(12) 0.099(4) Uani 1 1 d U
P1 P 0.7246(3) 0.8149(3) 0.7005(3) 0.0203(9) Uani 1 1 d .
P2 P 0.4687(3) 0.7720(3) 0.6767(3) 0.0261(9) Uani 1 1 d .
S1 S 0.9172(4) 0.9040(3) 0.2239(3) 0.0404(11) Uani 1 1 d .
S2 S 0.7808(4) 0.7351(4) 0.0917(3) 0.0420(11) Uani 1 1 d U
I2 I 0.49352(9) 0.51625(8) 0.65609(9) 0.0433(4) Uani 1 1 d .
Au1 Au 0.61070(5) 0.67705(4) 0.68015(4) 0.0246(3) Uani 1 1 d .
C35 C 0.585(2) 0.456(4) 0.909(2) 0.17(2) Uani 1 1 d .
H35A H 0.6117 0.4768 0.9847 0.201 Uiso 1 1 calc R
H35B H 0.5865 0.5167 0.8857 0.201 Uiso 1 1 calc R
Cl1 Cl 0.6767(8) 0.3964(6) 0.8867(6) 0.116(3) Uani 1 1 d .
Cl2 Cl 0.4613(7) 0.4161(6) 0.8691(6) 0.109(3) Uani 1 1 d .
C36 C 0.0576(19) 0.3244(17) 0.5815(17) 0.074(7) Uani 1 1 d .
H36A H 0.0917 0.2659 0.5977 0.089 Uiso 1 1 calc R
H36B H 0.0094 0.3355 0.6171 0.089 Uiso 1 1 calc R
Cl3 Cl 0.1583(6) 0.4247(5) 0.6324(5) 0.089(2) Uani 1 1 d .
Cl4 Cl -0.0166(5) 0.2992(7) 0.4585(5) 0.110(3) Uani 1 1 d .

loop_
_atom_site_aniso_label
_atom_site_aniso_U_11
_atom_site_aniso_U_22
_atom_site_aniso_U_33
_atom_site_aniso_U_23
_atom_site_aniso_U_13
_atom_site_aniso_U_12
C1 0.040(8) 0.024(10) 0.024(8) 0.008(7) 0.015(7) 0.008(7)
C2 0.045(8) 0.013(9) 0.022(8) 0.007(6) 0.014(7) 0.011(7)
C3 0.023(8) 0.020(9) 0.021(7) -0.003(6) 0.001(5) -0.012(6)
C4 0.046(9) 0.030(10) 0.030(7) 0.000(7) 0.011(7) 0.011(7)
C5 0.050(10) 0.026(10) 0.055(8) 0.013(8) 0.028(8) 0.007(7)
C6 0.040(9) 0.040(11) 0.072(10) 0.026(9) 0.028(8) 0.025(8)
C7 0.055(10) 0.035(11) 0.050(8) 0.020(8) 0.020(8) 0.023(8)
C8 0.044(9) 0.030(10) 0.034(7) 0.010(7) 0.015(7) 0.012(7)
C9 0.030(7) 0.021(9) 0.035(7) 0.018(7) 0.015(6) 0.007(6)
C10 0.035(8) 0.021(9) 0.042(8) 0.010(7) 0.019(6) 0.004(7)
C11 0.033(7) 0.038(11) 0.045(7) 0.015(8) 0.020(7) 0.009(7)
C12 0.039(8) 0.042(11) 0.046(7) 0.014(8) 0.014(7) 0.009(8)
C13 0.054(8) 0.022(9) 0.021(7) -0.006(7) 0.012(6) -0.004(7)
C14 0.042(7) 0.034(10) 0.037(7) 0.002(8) 0.022(7) 0.000(8)
C15 0.042(9) 0.009(8) 0.023(6) 0.005(5) 0.016(6) 0.011(5)
C16 0.043(9) 0.016(8) 0.022(7) 0.001(6) 0.016(6) 0.008(6)
C17 0.041(9) 0.047(11) 0.026(6) 0.006(7) 0.014(7) 0.012(6)
C18 0.070(11) 0.041(11) 0.033(7) 0.021(6) 0.029(7) 0.019(7)
C19 0.060(10) 0.023(9) 0.042(8) 0.018(6) 0.030(7) 0.009(6)
C20 0.042(9) 0.015(8) 0.034(7) 0.008(6) 0.016(7) 0.005(6)
C21 0.045(6) 0.018(7) 0.041(6) 0.016(6) 0.027(6) 0.013(5)
C22 0.057(8) 0.030(8) 0.041(6) 0.018(6) 0.025(6) 0.009(7)
C23 0.068(10) 0.054(14) 0.055(11) 0.019(10) 0.041(9) 0.005(10)
C24 0.065(10) 0.053(13) 0.075(10) 0.022(10) 0.056(9) 0.016(9)
C25 0.053(10) 0.032(11) 0.077(10) 0.017(10) 0.043(8) 0.004(8)
C26 0.042(6) 0.031(8) 0.054(7) 0.014(7) 0.028(6) 0.014(6)
C27 0.042(8) 0.014(9) 0.041(7) 0.015(6) 0.017(7) 0.002(6)
C28 0.033(9) 0.034(10) 0.048(7) 0.011(8) 0.011(7) 0.005(7)
C29 0.029(9) 0.033(10) 0.064(9) 0.024(8) 0.003(7) -0.005(7)
C30 0.046(9) 0.045(12) 0.037(8) 0.026(7) -0.002(7) -0.013(7)
C31 0.051(11) 0.052(13) 0.040(7) 0.015(8) 0.004(7) -0.001(8)
C32 0.038(9) 0.023(9) 0.039(7) 0.009(7) 0.014(6) 0.002(7)
C33 0.055(13) 0.053(15) 0.064(14) 0.019(12) 0.032(11) 0.005(11)
C34 0.084(13) 0.029(8) 0.050(8) 0.017(9) 0.019(5) 0.021(6)
B1 0.041(7) 0.010(7) 0.037(6) 0.013(5) 0.015(5) 0.007(5)
B2 0.045(5) 0.014(9) 0.036(6) 0.012(5) 0.013(6) 0.003(5)
B3 0.052(5) 0.007(8) 0.031(6) 0.004(6) 0.017(5) 0.001(5)
B4 0.053(6) 0.011(5) 0.053(8) 0.005(4) 0.017(6) 0.006(5)
B5 0.053(8) 0.029(7) 0.037(5) -0.001(5) 0.017(4) 0.007(6)
B6 0.056(7) 0.018(6) 0.047(8) 0.004(5) 0.020(6) 0.007(6)
B7 0.044(5) 0.016(9) 0.043(7) 0.007(6) 0.016(4) 0.012(5)
B8 0.052(6) 0.018(8) 0.040(7) 0.003(7) 0.021(7) 0.009(6)
B9 0.041(8) 0.023(6) 0.031(9) 0.010(6) 0.013(7) 0.002(6)
B10 0.055(8) 0.013(6) 0.047(6) 0.010(6) 0.020(5) 0.011(6)
N1 0.031(8) 0.042(10) 0.035(8) 0.009(7) 0.010(6) -0.006(7)
O1 0.050(9) 0.073(12) 0.083(10) -0.007(9) 0.031(8) -0.023(8)
O2 0.094(10) 0.037(9) 0.040(7) -0.002(6) 0.023(7) 0.012(7)
O3 0.097(11) 0.036(9) 0.089(11) 0.006(8) 0.059(9) -0.009(8)
O4 0.057(9) 0.058(10) 0.038(8) 0.004(7) -0.004(6) 0.004(7)
F1 0.143(13) 0.039(9) 0.099(10) -0.013(8) 0.054(10) 0.019(8)
F2 0.087(9) 0.063(9) 0.128(11) 0.048(8) 0.075(9) 0.043(7)
F3 0.127(11) 0.037(8) 0.094(10) 0.045(7) 0.041(8) 0.013(7)
F4 0.097(8) 0.057(9) 0.065(6) 0.020(6) 0.000(5) 0.031(6)
F5 0.137(11) 0.090(11) 0.090(7) 0.034(8) 0.068(8) 0.074(8)
F6 0.124(11) 0.029(5) 0.125(11) 0.018(7) 0.032(8) 0.009(5)
P1 0.024(2) 0.024(2) 0.0141(19) 0.0053(16) 0.0079(17) 0.0041(17)
P2 0.037(3) 0.017(2) 0.029(2) 0.0086(18) 0.016(2) 0.0057(18)
S1 0.044(3) 0.029(3) 0.041(3) 0.002(2) 0.014(2) 0.000(2)
S2 0.047(3) 0.031(3) 0.044(3) 0.007(2) 0.016(2) 0.003(2)
I2 0.0551(8) 0.0175(7) 0.0598(8) 0.0078(6) 0.0278(6) -0.0002(5)
Au1 0.0361(4) 0.0115(4) 0.0293(4) 0.0065(3) 0.0159(3) 0.0051(3)
C35 0.057(18) 0.38(7) 0.12(2) 0.15(3) 0.050(18) 0.04(3)
Cl1 0.194(9) 0.082(6) 0.091(5) 0.022(4) 0.078(6) 0.035(5)
Cl2 0.146(7) 0.087(6) 0.086(5) 0.003(4) 0.053(5) -0.027(5)
C36 0.094(17) 0.037(14) 0.076(16) 0.005(12) 0.023(13) 0.009(12)
Cl3 0.126(6) 0.063(5) 0.076(4) 0.009(3) 0.043(4) -0.002(4)
Cl4 0.087(5) 0.169(9) 0.067(4) 0.021(5) 0.030(4) -0.015(5)

loop_
_atom_type_symbol
_atom_type_description
_atom_type_scat_dispersion_real
_atom_type_scat_dispersion_imag
_atom_type_scat_source
C C 0.0033 0.0016 'International Tables Vol C Tables 4.2.6.8 and 6.1.1.4'
B B 0.0013 0.0007 'International Tables Vol C Tables 4.2.6.8 and 6.1.1.4'
N N 0.0061 0.0033 'International Tables Vol C Tables 4.2.6.8 and 6.1.1.4'
O O 0.0106 0.006 'International Tables Vol C Tables 4.2.6.8 and 6.1.1.4'
F F 0.0171 0.0103 'International Tables Vol C Tables 4.2.6.8 and 6.1.1.4'
P P 0.1023 0.0942 'International Tables Vol C Tables 4.2.6.8 and 6.1.1.4'
S S 0.1246 0.1234 'International Tables Vol C Tables 4.2.6.8 and 6.1.1.4'
I I -0.4742 1.8119 'International Tables Vol C Tables 4.2.6.8 and 6.1.1.4'
Au Au -2.0133 8.8022 'International Tables Vol C Tables 4.2.6.8 and 6.1.1.4'
Cl Cl 0.1484 0.1585 'International Tables Vol C Tables 4.2.6.8 and 6.1.1.4'
H H 0 0 'International Tables Vol C Tables 4.2.6.8 and 6.1.1.4'

loop_
_geom_angle_atom_site_label_1
_geom_angle_atom_site_label_2
_geom_angle_atom_site_label_3
_geom_angle
B3 C1 B2 62.6(10)
B3 C1 B1 113.5(13)
B2 C1 B1 62.9(10)
B3 C1 B9 63.6(10)
B2 C1 B9 114.4(12)
B1 C1 B9 111.2(12)
B3 C1 C2 109.9(11)
B2 C1 C2 110.4(12)
B1 C1 C2 60.1(9)
B9 C1 C2 59.1(9)
B3 C1 P1 124.3(11)
B2 C1 P1 121.9(10)
B1 C1 P1 115.3(10)
B9 C1 P1 118.3(11)
C2 C1 P1 116.5(10)
B7 C2 B8 61.8(11)
B7 C2 B9 113.3(12)
B8 C2 B9 61.9(10)
B7 C2 B1 64.6(10)
B8 C2 B1 113.2(13)
B9 C2 B1 110.8(12)
B7 C2 C1 110.6(12)
B8 C2 C1 108.5(12)
B9 C2 C1 59.7(9)
B1 C2 C1 59.0(9)
B7 C2 P2 123.3(11)
B8 C2 P2 125.5(11)
B9 C2 P2 117.2(10)
B1 C2 P2 116.0(10)
C1 C2 P2 115.8(9)
C4 C3 C8 123.3(15)
C4 C3 Au1 120.5(11)
C8 C3 Au1 115.9(11)
C3 C4 C5 119.5(16)
C3 C4 H4 120.3
C5 C4 H4 120.3
C4 C5 C6 118.5(16)
C4 C5 H5 120.8
C6 C5 H5 120.8
C7 C6 C5 119.7(16)
C7 C6 H6 120.2
C5 C6 H6 120.2
C8 C7 C6 121.7(17)
C8 C7 H7 119.1
C6 C7 H7 119.1
C7 C8 C3 117.2(15)
C7 C8 H8 121.4
C3 C8 H8 121.4
C10 C9 C14 120.7(15)
C10 C9 P1 118.8(12)
C14 C9 P1 120.0(11)
C9 C10 C11 119.8(15)
C9 C10 H10 120.1
C11 C10 H10 120.1
C12 C11 C10 122.4(15)
C12 C11 H11 118.8
C10 C11 H11 118.8
C13 C12 C11 116.7(16)
C13 C12 H12 121.7
C11 C12 H12 121.7
C12 C13 C14 122.6(15)
C12 C13 H13 118.7
C14 C13 H13 118.7
C9 C14 C13 117.8(14)
C9 C14 H14 121.1
C13 C14 H14 121.1
C20 C15 C16 118.5(13)
C20 C15 P1 122.0(11)
C16 C15 P1 119.5(11)
C17 C16 C15 122.2(16)
C17 C16 H16 118.9
C15 C16 H16 118.9
C16 C17 C18 119.0(16)
C16 C17 H17 120.5
C18 C17 H17 120.5
C17 C18 C19 119.7(15)
C17 C18 H18 120.2
C19 C18 H18 120.2
C20 C19 C18 121.7(16)
C20 C19 H19 119.2
C18 C19 H19 119.2
C19 C20 C15 118.9(15)
C19 C20 H20 120.5
C15 C20 H20 120.5
C26 C21 C22 120.7(15)
C26 C21 P2 118.8(12)
C22 C21 P2 119.4(12)
C23 C22 C21 118.5(17)
C23 C22 H22 120.7
C21 C22 H22 120.7
C24 C23 C22 121.3(19)
C24 C23 H23 119.3
C22 C23 H23 119.3
C23 C24 C25 120.5(17)
C23 C24 H24 119.7
C25 C24 H24 119.7
C26 C25 C24 120.7(18)
C26 C25 H25 119.6
C24 C25 H25 119.6
C25 C26 C21 118.0(17)
C25 C26 H26 121
C21 C26 H26 121
C28 C27 C32 121.3(15)
C28 C27 P2 121.4(12)
C32 C27 P2 117.3(12)
C27 C28 C29 118.9(17)
C27 C28 H28 120.6
C29 C28 H28 120.6
C28 C29 C30 117.5(17)
C28 C29 H29 121.3
C30 C29 H29 121.3
C31 C30 C29 124.3(16)
C31 C30 H30 117.8
C29 C30 H30 117.8
C32 C31 C30 115.0(18)
C32 C31 H31 122.5
C30 C31 H31 122.5
C31 C32 C27 123.0(17)
C31 C32 H32 118.5
C27 C32 H32 118.5
F3 C33 F2 107.0(17)
F3 C33 F1 107.9(19)
F2 C33 F1 106.3(16)
F3 C33 S1 113.1(14)
F2 C33 S1 111.1(15)
F1 C33 S1 111.2(14)
F6 C34 F5 106.0(16)
F6 C34 F4 107.9(16)
F5 C34 F4 107.4(18)
F6 C34 S2 110.8(15)
F5 C34 S2 112.6(13)
F4 C34 S2 111.9(13)
C1 B1 C2 60.9(9)
C1 B1 B2 58.3(10)
C2 B1 B2 107.4(12)
C1 B1 B10 104.8(13)
C2 B1 B10 104.3(12)
B2 B1 B10 60.3(11)
C1 B1 B7 106.0(12)
C2 B1 B7 56.9(9)
B2 B1 B7 108.7(13)
B10 B1 B7 59.9(10)
C1 B1 H1 123.2
C2 B1 H1 123.4
B2 B1 H1 121.2
B10 B1 H1 123.5
B7 B1 H1 122.4
C1 B2 B4 104.7(13)
C1 B2 B3 58.1(10)
B4 B2 B3 59.8(11)
C1 B2 B1 58.9(10)
B4 B2 B1 107.1(14)
B3 B2 B1 106.7(13)
C1 B2 B10 105.3(13)
B4 B2 B10 59.1(11)
B3 B2 B10 106.8(13)
B1 B2 B10 60.2(10)
C1 B2 H2 124.4
B4 B2 H2 122.8
B3 B2 H2 122.5
B1 B2 H2 121.9
B10 B2 H2 122.6
C1 B3 B5 106.8(14)
C1 B3 B4 105.8(14)
B5 B3 B4 61.3(12)
C1 B3 B2 59.4(10)
B5 B3 B2 109.9(15)
B4 B3 B2 60.0(11)
C1 B3 B9 59.4(10)
B5 B3 B9 59.5(11)
B4 B3 B9 107.8(14)
B2 B3 B9 108.5(13)
C1 B3 H3 123.5
B5 B3 H3 121
B4 B3 H3 122.1
B2 B3 H3 120.8
B9 B3 H3 121.9
B3 B4 B10 109.2(14)
B3 B4 B2 60.2(10)
B10 B4 B2 61.7(11)
B3 B4 B6 108.1(15)
B10 B4 B6 60.0(11)
B2 B4 B6 109.6(14)
B3 B4 B5 58.8(11)
B10 B4 B5 108.8(14)
B2 B4 B5 108.1(14)
B6 B4 B5 60.9(12)
B3 B4 H4A 122
B10 B4 H4A 120.6
B2 B4 H4A 120.7
B6 B4 H4A 121.1
B5 B4 H4A 121.9
B3 B5 B9 62.1(11)
B3 B5 B4 60.0(11)
B9 B5 B4 108.8(13)
B3 B5 B8 109.3(14)
B9 B5 B8 59.7(11)
B4 B5 B8 106.9(14)
B3 B5 B6 107.8(14)
B9 B5 B6 106.9(14)
B4 B5 B6 59.4(12)
B8 B5 B6 58.8(11)
B3 B5 H5A 120.4
B9 B5 H5A 121.1
B4 B5 H5A 122.1
B8 B5 H5A 122.2
B6 B5 H5A 123
B8 B6 B10 108.8(13)
B8 B6 B4 108.4(15)
B10 B6 B4 59.6(11)
B8 B6 B7 59.5(11)
B10 B6 B7 61.9(11)
B4 B6 B7 109.4(14)
B8 B6 B5 60.3(12)
B10 B6 B5 107.6(14)
B4 B6 B5 59.8(12)
B7 B6 B5 108.2(14)
B8 B6 H6A 121.5
B10 B6 H6A 121.2
B4 B6 H6A 121.5
B7 B6 H6A 120.8
B5 B6 H6A 122.1
C2 B7 B8 59.1(10)
C2 B7 B6 104.9(14)
B8 B7 B6 59.6(11)
C2 B7 B10 104.7(13)
B8 B7 B10 106.3(14)
B6 B7 B10 58.6(11)
C2 B7 B1 58.5(9)
B8 B7 B1 106.3(13)
B6 B7 B1 105.2(14)
B10 B7 B1 58.9(10)
C2 B7 H7A 123.9
B8 B7 H7A 122.2
B6 B7 H7A 123.4
B10 B7 H7A 123.3
B1 B7 H7A 123.2
C2 B8 B7 59.1(10)
C2 B8 B6 105.9(14)
B7 B8 B6 60.9(12)
C2 B8 B9 59.2(10)
B7 B8 B9 108.9(13)
B6 B8 B9 108.3(15)
C2 B8 B5 105.5(13)
B7 B8 B5 109.8(15)
B6 B8 B5 61.0(12)
B9 B8 B5 59.3(11)
C2 B8 H8A 124.2
B7 B8 H8A 120.4
B6 B8 H8A 121.6
B9 B8 H8A 121.6
B5 B8 H8A 121.8
C2 B9 C1 61.2(9)
C2 B9 B5 106.6(14)
C1 B9 B5 104.0(13)
C2 B9 B8 58.9(10)
C1 B9 B8 107.3(13)
B5 B9 B8 61.0(11)
C2 B9 B3 106.4(12)
C1 B9 B3 57.0(9)
B5 B9 B3 58.4(11)
B8 B9 B3 107.4(14)
C2 B9 H9 122
C1 B9 H9 123.4
B5 B9 H9 123.3
B8 B9 H9 121.4
B3 B9 H9 123.4
B4 B10 B6 60.4(12)
B4 B10 B1 106.6(13)
B6 B10 B1 107.7(14)
B4 B10 B2 59.2(11)
B6 B10 B2 107.9(14)
B1 B10 B2 59.5(10)
B4 B10 B7 108.1(14)
B6 B10 B7 59.5(11)
B1 B10 B7 61.2(10)
B2 B10 B7 109.0(13)
B4 B10 H10A 122.4
B6 B10 H10A 121.8
B1 B10 H10A 122.1
B2 B10 H10A 121.8
B7 B10 H10A 120.9
S2 N1 S1 125.7(9)
C9 P1 C15 108.0(7)
C9 P1 C1 110.6(7)
C15 P1 C1 107.3(7)
C9 P1 Au1 113.2(5)
C15 P1 Au1 110.6(5)
C1 P1 Au1 107.0(5)
C21 P2 C27 107.0(7)
C21 P2 C2 108.1(7)
C27 P2 C2 107.6(7)
C21 P2 Au1 113.9(5)
C27 P2 Au1 114.4(5)
C2 P2 Au1 105.6(5)
O1 S1 O2 120.7(9)
O1 S1 N1 107.9(8)
O2 S1 N1 116.2(8)
O1 S1 C33 102.9(10)
O2 S1 C33 103.9(9)
N1 S1 C33 102.4(9)
O3 S2 O4 118.0(9)
O3 S2 N1 117.2(8)
O4 S2 N1 108.7(8)
O3 S2 C34 105.4(10)
O4 S2 C34 103.0(9)
N1 S2 C34 102.2(9)
C3 Au1 P1 87.4(4)
C3 Au1 P2 176.9(4)
P1 Au1 P2 91.73(14)
C3 Au1 I2 88.8(4)
P1 Au1 I2 176.14(10)
P2 Au1 I2 92.10(10)
Cl2 C35 Cl1 127(3)
Cl2 C35 H35A 105.7
Cl1 C35 H35A 105.7
Cl2 C35 H35B 105.7
Cl1 C35 H35B 105.7
H35A C35 H35B 106.1
Cl4 C36 Cl3 117.1(15)
Cl4 C36 H36A 108
Cl3 C36 H36A 108
Cl4 C36 H36B 108
Cl3 C36 H36B 108
H36A C36 H36B 107.3

loop_
_geom_bond_atom_site_label_1
_geom_bond_atom_site_label_2
_geom_bond_distance
C1 B3 1.68(2)
C1 B2 1.70(2)
C1 B1 1.71(2)
C1 B9 1.72(2)
C1 C2 1.75(2)
C1 P1 1.857(16)
C2 B7 1.70(2)
C2 B8 1.70(2)
C2 B9 1.71(2)
C2 B1 1.73(2)
C2 P2 1.869(16)
C3 C4 1.36(2)
C3 C8 1.37(2)
C3 Au1 2.142(16)
C4 C5 1.36(2)
C4 H4 0.95
C5 C6 1.39(2)
C5 H5 0.95
C6 C7 1.38(2)
C6 H6 0.95
C7 C8 1.34(2)
C7 H7 0.95
C8 H8 0.95
C9 C10 1.34(2)
C9 C14 1.40(2)
C9 P1 1.793(15)
C10 C11 1.41(2)
C10 H10 0.95
C11 C12 1.38(2)
C11 H11 0.95
C12 C13 1.37(2)
C12 H12 0.95
C13 C14 1.42(2)
C13 H13 0.95
C14 H14 0.95
C15 C20 1.39(2)
C15 C16 1.42(2)
C15 P1 1.800(14)
C16 C17 1.35(2)
C16 H16 0.95
C17 C18 1.39(3)
C17 H17 0.95
C18 C19 1.39(2)
C18 H18 0.95
C19 C20 1.37(2)
C19 H19 0.95
C20 H20 0.95
C21 C26 1.40(2)
C21 C22 1.40(2)
C21 P2 1.817(15)
C22 C23 1.37(2)
C22 H22 0.95
C23 C24 1.34(3)
C23 H23 0.95
C24 C25 1.39(3)
C24 H24 0.95
C25 C26 1.37(2)
C25 H25 0.95
C26 H26 0.95
C27 C28 1.36(2)
C27 C32 1.40(2)
C27 P2 1.860(16)
C28 C29 1.39(2)
C28 H28 0.95
C29 C30 1.42(3)
C29 H29 0.95
C30 C31 1.39(3)
C30 H30 0.95
C31 C32 1.35(2)
C31 H31 0.95
C32 H32 0.95
C33 F3 1.32(2)
C33 F2 1.33(2)
C33 F1 1.34(2)
C33 S1 1.80(2)
C34 F6 1.32(2)
C34 F5 1.34(2)
C34 F4 1.34(2)
C34 S2 1.81(2)
B1 B2 1.78(3)
B1 B10 1.79(3)
B1 B7 1.84(3)
B1 H1 1.12
B2 B4 1.75(3)
B2 B3 1.75(2)
B2 B10 1.80(3)
B2 H2 1.12
B3 B5 1.73(3)
B3 B4 1.75(3)
B3 B9 1.79(3)
B3 H3 1.12
B4 B10 1.75(3)
B4 B6 1.76(3)
B4 B5 1.77(3)
B4 H4A 1.12
B5 B9 1.75(3)
B5 B8 1.78(3)
B5 B6 1.79(3)
B5 H5A 1.12
B6 B8 1.75(3)
B6 B10 1.76(3)
B6 B7 1.77(3)
B6 H6A 1.12
B7 B8 1.75(3)
B7 B10 1.81(3)
B7 H7A 1.12
B8 B9 1.76(3)
B8 H8A 1.12
B9 H9 1.12
B10 H10A 1.12
N1 S2 1.564(15)
N1 S1 1.565(14)
O1 S1 1.414(13)
O2 S1 1.431(14)
O3 S2 1.432(13)
O4 S2 1.434(12)
P1 Au1 2.329(4)
P2 Au1 2.395(4)
I2 Au1 2.5961(13)
C35 Cl2 1.58(3)
C35 Cl1 1.65(3)
C35 H35A 0.99
C35 H35B 0.99
C36 Cl4 1.63(2)
C36 Cl3 1.74(2)
C36 H36A 0.99
C36 H36B 0.99
